data_2201245
loop_
_publ_author_name
'Morgan, Mark G.'
'Wang, Meitian'
'Mar, Arthur'

_publ_section_title
;
Samarium orthosilicate oxyapatite, Sm~5~(SiO~4~)~3~O
;
_journal_name_full 'Acta Crystallographica, Section E'
_journal_page_first i70
_journal_page_last i71
_journal_paper_doi 10.1107/S1600536802011868
_journal_volume 58
_journal_year 2002
_chemical_formula_iupac 'Sm5 (Si O4)3 O'
_chemical_formula_structural 'Sm5 (Si O4)3 O'
_chemical_formula_sum 'O13 Si3 Sm5'
_chemical_formula_weight 1044.02
_chemical_name_common 'samarium orthosilicate oxyapatite'
_space_group_IT_number 176
_space_group_name_Hall '-P 6c'
_space_group_name_H-M_alt 'P 63/m'
_symmetry_cell_setting hexagonal
_symmetry_space_group_name_Hall '-P 6c'
_symmetry_space_group_name_H-M 'P 63/m'
_cell_angle_alpha 90.00
_cell_angle_beta 90.00
_cell_angle_gamma 120.00
_cell_formula_units_Z 2
_cell_length_a 9.4959(10)
_cell_length_b 9.4959(10)
_cell_length_c 7.0361(7)
_cell_measurement_temperature 295(2)
_cell_volume 549.46(10)
_diffrn_ambient_temperature 295(2)
_exptl_crystal_density_diffrn 6.310
_cod_depositor_comments
;
Luca 25/2/2014
Corrected the occupancy for O1
;
_cod_database_code 2201245

loop_
_symmetry_equiv_pos_as_xyz
'x, y, z'
'-y, x-y, z'
'-x+y, -x, z'
'-x, -y, z+1/2'
'y, -x+y, z+1/2'
'x-y, x, z+1/2'
'-x, -y, -z'
'y, -x+y, -z'
'x-y, x, -z'
'x, y, -z-1/2'
'-y, x-y, -z-1/2'
'-x+y, -x, -z-1/2'

loop_
_atom_site_label
_atom_site_fract_x
_atom_site_fract_y
_atom_site_fract_z
_atom_site_U_iso_or_equiv
_atom_site_adp_type
_atom_site_calc_flag
_atom_site_refinement_flags
_atom_site_occupancy_[sic]
_atom_site_disorder_assembly
_atom_site_disorder_group
_atom_site_type_symbol
_atom_site_occupancy
Sm1 0.24063(5) 0.23148(5) 0.2500 0.00555(14) Uani d S 1 . . Sm 1
Sm2 0.3333 0.6667 0.00046(9) 0.00990(16) Uani d S 1 . . Sm 1
Si 0.0269(3) 0.3969(3) 0.2500 0.0054(4) Uani d S 1 . . Si 1
O1 0.0887(6) 0.3381(6) 0.0663(7) 0.0141(9) Uani d . 6 . . O 1
O2 0.1193(8) 0.5942(8) 0.2500 0.0148(13) Uani d S 1 . . O 1
O3 0.4817(8) 0.1682(8) 0.2500 0.0142(13) Uani d S 1 . . O 1
O4 0.0000 0.0000 0.2500 0.014(2) Uani d S 1 . . O 1

loop_
_atom_site_aniso_label
_atom_site_aniso_U_11
_atom_site_aniso_U_22
_atom_site_aniso_U_33
_atom_site_aniso_U_12
_atom_site_aniso_U_13
_atom_site_aniso_U_23
Sm1 0.0047(2) 0.0056(2) 0.0066(2) 0.00283(14) 0.000 0.000
Sm2 0.00999(19) 0.00999(19) 0.0097(3) 0.00500(10) 0.000 0.000
Si 0.0035(9) 0.0038(9) 0.0082(10) 0.0012(7) 0.000 0.000
O1 0.016(2) 0.024(2) 0.009(2) 0.015(2) -0.0039(17) -0.0076(18)
O2 0.012(3) 0.007(3) 0.027(4) 0.005(2) 0.000 0.000
O3 0.011(3) 0.005(3) 0.021(4) -0.001(2) 0.000 0.000
O4 0.007(3) 0.007(3) 0.029(7) 0.0034(14) 0.000 0.000

loop_
_geom_bond_atom_site_label_1
_geom_bond_atom_site_label_2
_geom_bond_site_symmetry_2
_geom_bond_distance
_geom_bond_publ_flag
Sm1 O4 . 2.2428(4) yes
Sm1 O1 5 2.383(5) yes
Sm1 O1 8 2.383(5) n
Sm1 O2 2_665 2.421(6) yes
Sm1 O1 . 2.497(5) yes
Sm1 O1 10_556 2.497(5) n
Sm1 O3 . 2.641(7) yes
Sm1 Si . 3.126(2) no
Sm1 Si 3 3.247(2) no
Sm1 Sm1 3 3.8847(8) no
Sm1 Sm1 2 3.8847(8) no
Sm1 Sm2 4_665 4.0614(6) no
Sm2 O3 8_565 2.428(5) n
Sm2 O3 7_665 2.428(5) n
Sm2 O3 9 2.428(5) yes
Sm2 O2 3_565 2.508(5) n
Sm2 O2 . 2.508(5) yes
Sm2 O2 2_665 2.508(5) n
Sm2 O1 3_565 2.846(5) n
Sm2 O1 . 2.846(5) yes
Sm2 O1 2_665 2.846(5) n
Sm2 Si 3_565 3.2643(18) no
Sm2 Si . 3.2643(18) no
Sm2 Si 2_665 3.2643(18) no
Si O3 2 1.611(7) yes
Si O2 . 1.623(7) yes
Si O1 10_556 1.629(5) n
Si O1 . 1.629(5) yes
Si Sm1 2 3.247(2) no
Si Sm2 10_556 3.2643(18) no
O1 Sm1 9 2.383(5) no
O2 Sm1 3_565 2.421(6) no
O2 Sm2 10_556 2.508(5) no
O3 Si 3 1.611(7) no
O3 Sm2 4_665 2.428(5) no
O3 Sm2 7_665 2.428(5) no
O4 Sm1 3 2.2428(4) no
O4 Sm1 2 2.2428(4) no
